data_7132816
loop_
_publ_author_name
'Campbell, Aaron D. G.'
'Roper, Natalie J.'
'Waddell, Paul G.'
'Wills, Corinne'
'Dixon, Casey M.'
'Denton, Ross M.'
'Ermanis, Kristaps'
'Armstrong, Roly J.'

_publ_section_title
;
 Synthesis, structure and stereodynamics of atropisomeric
 <i>N</i>-chloroamides.
;
_journal_issue 28
_journal_name_full 'Chemical communications (Cambridge, England)'
_journal_page_first 3818
_journal_page_last 3821
_journal_paper_doi 10.1039/d4cc00268g
_journal_volume 60
_journal_year 2024
_chemical_formula_moiety 'C16 H22 Cl N O'
_chemical_formula_sum 'C16 H22 Cl N O'
_chemical_formula_weight 279.79
_space_group_crystal_system monoclinic
_space_group_IT_number 14
_space_group_name_Hall '-P 2ybc'
_space_group_name_H-M_alt 'P 1 21/c 1'
_atom_sites_solution_hydrogens geom
_atom_sites_solution_primary dual
_audit_creation_date 2023-01-17
_audit_creation_method
;
Olex2 1.3
(compiled 2020.12.01 svn.r5f60950 for OlexSys, GUI svn.r6408)
;
_audit_update_record
;
2023-11-13 deposited with the CCDC.	2024-03-08 downloaded from the CCDC.
;
_cell_angle_alpha 90
_cell_angle_beta 93.319(4)
_cell_angle_gamma 90
_cell_formula_units_Z 4
_cell_length_a 12.6132(6)
_cell_length_b 6.8258(4)
_cell_length_c 17.3255(8)
_cell_measurement_reflns_used 8454
_cell_measurement_temperature 150.0(2)
_cell_measurement_theta_max 75.9530
_cell_measurement_theta_min 3.5010
_cell_volume 1489.14(13)
_computing_cell_refinement 'CrysAlisPro 1.171.42.73a (Rigaku OD, 2022)'
_computing_data_collection 'CrysAlisPro 1.171.42.73a (Rigaku OD, 2022)'
_computing_data_reduction 'CrysAlisPro 1.171.42.73a (Rigaku OD, 2022)'
_computing_molecular_graphics 'Olex2 1.3 (Dolomanov et al., 2009)'
_computing_publication_material 'Olex2 1.3 (Dolomanov et al., 2009)'
_computing_structure_refinement 'XL  (Sheldrick, 2008)'
_computing_structure_solution 'SHELXT  (Sheldrick, 2015)'
_diffrn_ambient_environment N~2~
_diffrn_ambient_temperature 150.0(2)
_diffrn_detector 'Hybrid Pixel Array Detector'
_diffrn_detector_area_resol_mean 10.0000
_diffrn_detector_type 'HyPix-Arc 100'
_diffrn_measured_fraction_theta_full 0.999
_diffrn_measured_fraction_theta_max 0.934
_diffrn_measurement_details
;
List of Runs (angles in degrees, time in seconds):

  # Type    Start    End  Width  t~exp~   \w     \q     \k     \f   Frames
#--------------------------------------------------------------------------
  1  \w     83.00 178.00   0.50    1.14    --  108.00 106.00  50.00  190
  2  \w     83.00 167.00   0.50    1.14    --   96.11 106.00  50.00  168
  3  \w     74.00 121.00   0.50    1.14    --   48.51 125.00-120.00   94
  4  \w     74.00 121.00   0.50    1.14    --   48.51 125.00-180.00   94
  5  \w     -2.00  92.00   0.50    1.14    --   48.51-106.00 -48.00  188
  6  \w     36.00 111.00   0.50    1.14    --  108.00-125.00 -90.00  150
  7  \w     25.00 107.00   0.50    1.14    --   96.11-106.00 -48.00  164
  8  \w     37.00 107.00   0.50    1.14    --  108.00-106.00 -48.00  140
  9  \w     40.00 105.00   0.50    1.14    --  108.00 -77.00   0.00  130
 10  \w     34.00  71.00   0.50    1.14    --  108.00 -61.00  90.00   74
 11  \w     18.00  51.00   0.50    1.14    --   96.11 -45.00  90.00   66
 12  \w     18.00  51.00   0.50    1.14    --   96.11 -45.00 120.00   66
 13  \w   -118.00 -23.00   0.50    1.14    --  -49.38 -77.00  30.00  190
 14  \w   -163.00 -83.00   0.50    1.14    --  -92.01-106.00 -48.00  160
 15  \w   -118.00 -44.00   0.50    1.14    --  -49.38 -77.00 -90.00  148
 16  \w   -118.00 -23.00   0.50    1.14    --  -49.38 -77.00 150.00  190
 17  \w    -92.00   2.00   0.50    1.14    --  -49.38 106.00  50.00  188
 18  \w   -107.00 -21.00   0.50    1.14    --  -92.01 106.00  50.00  172
 19  \w    -51.00 -14.00   0.50    1.14    --  -92.01  45.00  30.00   74
 20  \w    -51.00 -14.00   0.50    1.14    --  -92.01  45.00  60.00   74
 21  \w    -51.00 -14.00   0.50    1.14    --  -92.01  45.00   0.00   74
 22  \w    -51.00 -14.00   0.50    1.14    --  -92.01  45.00 -30.00   74
 23  \w    -51.00 -14.00   0.50    1.14    --  -92.01  45.00 -90.00   74
 24  \w    -51.00 -14.00   0.50    1.14    --  -92.01  45.00-150.00   74
;
_diffrn_measurement_device 'four-circle diffractometer'
_diffrn_measurement_device_type 'XtaLAB Synergy, Single source at home/near, HyPix-Arc 100'
_diffrn_measurement_method '\w scans'
_diffrn_orient_matrix_type 'CrysAlisPro convention (1999,Acta A55,543-557)'
_diffrn_orient_matrix_UB_11 0.0314038000
_diffrn_orient_matrix_UB_12 -0.2183094000
_diffrn_orient_matrix_UB_13 -0.0004598000
_diffrn_orient_matrix_UB_21 -0.0193117000
_diffrn_orient_matrix_UB_22 -0.0048487000
_diffrn_orient_matrix_UB_23 -0.0885527000
_diffrn_orient_matrix_UB_31 0.1165503000
_diffrn_orient_matrix_UB_32 0.0581875000
_diffrn_orient_matrix_UB_33 -0.0090890000
_diffrn_radiation_monochromator graphite
_diffrn_radiation_probe x-ray
_diffrn_radiation_type 'Cu K\a'
_diffrn_radiation_wavelength 1.54184
_diffrn_reflns_av_R_equivalents 0.0307
_diffrn_reflns_av_unetI/netI 0.0235
_diffrn_reflns_Laue_measured_fraction_full 0.999
_diffrn_reflns_Laue_measured_fraction_max 0.934
_diffrn_reflns_limit_h_max 15
_diffrn_reflns_limit_h_min -11
_diffrn_reflns_limit_k_max 8
_diffrn_reflns_limit_k_min -7
_diffrn_reflns_limit_l_max 22
_diffrn_reflns_limit_l_min -21
_diffrn_reflns_number 13974
_diffrn_reflns_point_group_measured_fraction_full 0.999
_diffrn_reflns_point_group_measured_fraction_max 0.934
_diffrn_reflns_theta_full 67.684
_diffrn_reflns_theta_max 78.217
_diffrn_reflns_theta_min 3.510
_diffrn_source 'fine-focus sealed X-ray tube'
_diffrn_source_type 'Enhance (Cu) X-ray Source'
_exptl_absorpt_coefficient_mu 2.195
_exptl_absorpt_correction_T_max 0.953
_exptl_absorpt_correction_T_min 0.743
_exptl_absorpt_correction_type analytical
_exptl_absorpt_process_details
;
CrysAlisPro 1.171.42.73a (Rigaku Oxford Diffraction, 2022)
Analytical numeric absorption correction using a multifaceted crystal
model based on expressions derived by R.C. Clark & J.S. Reid.
(Clark, R. C. & Reid, J. S. (1995). Acta Cryst. A51, 887-897)
Empirical absorption correction using spherical harmonics,
implemented in SCALE3 ABSPACK scaling algorithm.
;
_exptl_crystal_colour colourless
_exptl_crystal_colour_primary colourless
_exptl_crystal_density_diffrn 1.248
_exptl_crystal_description plate
_exptl_crystal_F_000 600
_exptl_crystal_size_max 0.21
_exptl_crystal_size_mid 0.09
_exptl_crystal_size_min 0.02
_refine_diff_density_max 0.317
_refine_diff_density_min -0.239
_refine_diff_density_rms 0.047
_refine_ls_extinction_method none
_refine_ls_goodness_of_fit_ref 1.046
_refine_ls_hydrogen_treatment constr
_refine_ls_matrix_type full
_refine_ls_number_parameters 175
_refine_ls_number_reflns 2982
_refine_ls_number_restraints 0
_refine_ls_restrained_S_all 1.046
_refine_ls_R_factor_all 0.0557
_refine_ls_R_factor_gt 0.0445
_refine_ls_shift/su_max 0.000
_refine_ls_shift/su_mean 0.000
_refine_ls_structure_factor_coef Fsqd
_refine_ls_weighting_details 'w=1/[\s^2^(Fo^2^)+(0.0633P)^2^+0.8209P] where P=(Fo^2^+2Fc^2^)/3'
_refine_ls_weighting_scheme calc
_refine_ls_wR_factor_gt 0.1230
_refine_ls_wR_factor_ref 0.1337
_reflns_Friedel_coverage 0.000
_reflns_number_gt 2426
_reflns_number_total 2982
_reflns_threshold_expression 'I > 2\s(I)'
_cod_data_source_file d4cc00268g3.cif
_cod_data_source_block rja230006_2_fa
_cod_depositor_comments 'Adding full bibliography for 7132810--7132818.cif.'
_cod_original_cell_volume 1489.13(14)
_cod_database_code 7132816
_shelx_shelxl_version_number 2018/3
_chemical_oxdiff_formula 'C16 H21 Cl1 N1 O1'
_shelx_space_group_comment
;
The symmetry employed for this shelxl refinement is uniquely defined
by the following loop, which should always be used as a source of
symmetry information in preference to the above space-group names.
They are only intended as comments.
;
_shelx_estimated_absorpt_t_max 0.957
_shelx_estimated_absorpt_t_min 0.656
_reflns_odcompleteness_completeness 99.90
_reflns_odcompleteness_iscentric 1
_reflns_odcompleteness_theta 66.97
_olex2_refinement_description
;
1. Fixed Uiso
 At 1.2 times of:
  All C(H) groups, All C(H,H) groups
 At 1.5 times of:
  All C(H,H,H) groups
2.a Ternary CH refined with riding coordinates:
 C2(H2)
2.b Secondary CH2 refined with riding coordinates:
 C3(H3A,H3B), C4(H4A,H4B), C5(H5A,H5B), C6(H6A,H6B)
2.c Aromatic/amide H refined with riding coordinates:
 C9(H9), C10(H10), C11(H11), C12(H12)
2.d Idealised Me refined as rotating group:
 C14(H14A,H14B,H14C), C15(H15A,H15B,H15C), C16(H16A,H16B,H16C)
;
_olex2_submission_special_instructions 'No special instructions were received'
_oxdiff_exptl_absorpt_empirical_details
;
Empirical correction (ABSPACK) includes:
- Absorption correction using spherical harmonics
- Frame scaling
;
_oxdiff_exptl_absorpt_empirical_full_max 1.259
_oxdiff_exptl_absorpt_empirical_full_min 0.752

loop_
_space_group_symop_operation_xyz
'x, y, z'
'-x, y+1/2, -z+1/2'
'-x, -y, -z'
'x, -y-1/2, z-1/2'

loop_
_atom_site_label
_atom_site_type_symbol
_atom_site_fract_x
_atom_site_fract_y
_atom_site_fract_z
_atom_site_U_iso_or_equiv
_atom_site_adp_type
_atom_site_occupancy
_atom_site_site_symmetry_order
_atom_site_calc_flag
_atom_site_refinement_flags_posn
_atom_site_refinement_flags_adp
_atom_site_refinement_flags_occupancy
_atom_site_disorder_assembly
_atom_site_disorder_group
Cl1 Cl 0.73708(5) 0.62407(7) 0.78162(3) 0.05060(19) Uani 1 1 d . . . . .
O1 O 0.73744(15) 0.5152(2) 0.62681(9) 0.0579(4) Uani 1 1 d . . . . .
N1 N 0.74495(14) 0.3860(2) 0.74727(10) 0.0398(4) Uani 1 1 d . . . . .
C1 C 0.73459(16) 0.3707(3) 0.66707(11) 0.0399(5) Uani 1 1 d . . . . .
C2 C 0.72471(16) 0.1660(3) 0.63494(11) 0.0388(4) Uani 1 1 d . . . . .
H2 H 0.735095 0.069524 0.676596 0.047 Uiso 1 1 calc R U . . .
C3 C 0.61769(17) 0.1316(4) 0.59004(14) 0.0508(6) Uani 1 1 d . . . . .
H3A H 0.564236 0.090369 0.624684 0.061 Uiso 1 1 calc R U . . .
H3B H 0.593529 0.250342 0.563781 0.061 Uiso 1 1 calc R U . . .
C4 C 0.63838(19) -0.0293(4) 0.53177(15) 0.0600(6) Uani 1 1 d . . . . .
H4A H 0.607060 -0.151798 0.547415 0.072 Uiso 1 1 calc R U . . .
H4B H 0.607702 0.005786 0.481018 0.072 Uiso 1 1 calc R U . . .
C5 C 0.75785(18) -0.0499(3) 0.52983(13) 0.0485(5) Uani 1 1 d . . . . .
H5A H 0.779213 -0.052298 0.476951 0.058 Uiso 1 1 calc R U . . .
H5B H 0.781945 -0.169485 0.555512 0.058 Uiso 1 1 calc R U . . .
C6 C 0.80350(16) 0.1294(3) 0.57248(11) 0.0404(5) Uani 1 1 d . . . . .
H6A H 0.806808 0.240880 0.538006 0.049 Uiso 1 1 calc R U . . .
H6B H 0.874072 0.102840 0.595321 0.049 Uiso 1 1 calc R U . . .
C7 C 0.70214(15) 0.2442(3) 0.79972(11) 0.0374(4) Uani 1 1 d . . . . .
C8 C 0.76833(15) 0.1256(3) 0.84852(10) 0.0355(4) Uani 1 1 d . . . . .
C9 C 0.71525(17) 0.0057(3) 0.89889(12) 0.0429(5) Uani 1 1 d . . . . .
H9 H 0.755097 -0.075335 0.932543 0.051 Uiso 1 1 calc R U . . .
C10 C 0.60520(18) 0.0026(3) 0.90083(13) 0.0487(5) Uani 1 1 d . . . . .
H10 H 0.573335 -0.078316 0.935944 0.058 Uiso 1 1 calc R U . . .
C11 C 0.54312(17) 0.1176(3) 0.85146(13) 0.0482(5) Uani 1 1 d . . . . .
H11 H 0.469467 0.113286 0.851949 0.058 Uiso 1 1 calc R U . . .
C12 C 0.59215(16) 0.2393(3) 0.80124(12) 0.0442(5) Uani 1 1 d . . . . .
H12 H 0.551169 0.319313 0.767888 0.053 Uiso 1 1 calc R U . . .
C13 C 0.89081(15) 0.1227(3) 0.85007(11) 0.0374(4) Uani 1 1 d . . . . .
C14 C 0.93652(18) -0.0410(4) 0.90205(13) 0.0501(5) Uani 1 1 d . . . . .
H14A H 0.916058 -0.020570 0.953950 0.075 Uiso 1 1 calc R U . . .
H14B H 1.012576 -0.040370 0.901400 0.075 Uiso 1 1 calc R U . . .
H14C H 0.909676 -0.164958 0.883468 0.075 Uiso 1 1 calc R U . . .
C15 C 0.93617(17) 0.3173(3) 0.88129(12) 0.0443(5) Uani 1 1 d . . . . .
H15A H 0.908512 0.422953 0.849569 0.067 Uiso 1 1 calc R U . . .
H15B H 1.012195 0.315035 0.880417 0.067 Uiso 1 1 calc R U . . .
H15C H 0.916224 0.335820 0.933425 0.067 Uiso 1 1 calc R U . . .
C16 C 0.93120(17) 0.0864(3) 0.76936(12) 0.0445(5) Uani 1 1 d . . . . .
H16A H 0.900005 -0.031546 0.748157 0.067 Uiso 1 1 calc R U . . .
H16B H 1.007097 0.073300 0.773237 0.067 Uiso 1 1 calc R U . . .
H16C H 0.911735 0.194920 0.736236 0.067 Uiso 1 1 calc R U . . .

loop_
_atom_site_aniso_label
_atom_site_aniso_U_11
_atom_site_aniso_U_22
_atom_site_aniso_U_33
_atom_site_aniso_U_23
_atom_site_aniso_U_13
_atom_site_aniso_U_12
Cl1 0.0663(4) 0.0333(3) 0.0522(3) -0.0047(2) 0.0035(2) -0.0014(2)
O1 0.0888(12) 0.0390(9) 0.0468(8) 0.0081(7) 0.0120(8) 0.0044(8)
N1 0.0495(9) 0.0294(9) 0.0406(9) -0.0001(7) 0.0044(7) -0.0011(7)
C1 0.0448(11) 0.0362(11) 0.0390(10) 0.0030(9) 0.0067(8) 0.0026(9)
C2 0.0432(10) 0.0374(10) 0.0360(9) 0.0013(8) 0.0026(8) 0.0015(8)
C3 0.0409(11) 0.0584(15) 0.0529(12) -0.0045(11) 0.0016(9) 0.0018(10)
C4 0.0535(13) 0.0648(17) 0.0612(14) -0.0153(13) -0.0028(11) -0.0068(12)
C5 0.0574(13) 0.0435(12) 0.0454(11) -0.0067(10) 0.0108(9) -0.0048(10)
C6 0.0440(11) 0.0403(11) 0.0375(10) -0.0006(8) 0.0059(8) -0.0011(9)
C7 0.0439(10) 0.0328(10) 0.0358(9) -0.0030(8) 0.0056(8) -0.0030(8)
C8 0.0425(10) 0.0308(10) 0.0332(9) -0.0062(7) 0.0037(7) -0.0035(8)
C9 0.0519(12) 0.0368(11) 0.0399(10) 0.0014(9) 0.0029(8) -0.0059(9)
C10 0.0519(12) 0.0491(13) 0.0463(11) -0.0007(10) 0.0118(9) -0.0152(10)
C11 0.0402(11) 0.0526(14) 0.0523(12) -0.0079(10) 0.0084(9) -0.0072(10)
C12 0.0446(11) 0.0439(12) 0.0440(10) -0.0050(9) 0.0016(8) 0.0022(9)
C13 0.0400(10) 0.0370(11) 0.0353(9) -0.0034(8) 0.0021(7) -0.0012(8)
C14 0.0492(12) 0.0501(13) 0.0501(12) 0.0022(10) -0.0051(9) 0.0036(10)
C15 0.0431(11) 0.0465(12) 0.0440(11) -0.0088(9) 0.0073(8) -0.0101(9)
C16 0.0409(10) 0.0527(13) 0.0403(10) -0.0085(9) 0.0050(8) 0.0030(9)

loop_
_atom_type_symbol
_atom_type_description
_atom_type_scat_dispersion_real
_atom_type_scat_dispersion_imag
_atom_type_scat_source
C C 0.0181 0.0091 'International Tables Vol C Tables 4.2.6.8 and 6.1.1.4'
H H 0.0000 0.0000 'International Tables Vol C Tables 4.2.6.8 and 6.1.1.4'
Cl Cl 0.3639 0.7018 'International Tables Vol C Tables 4.2.6.8 and 6.1.1.4'
N N 0.0311 0.0180 'International Tables Vol C Tables 4.2.6.8 and 6.1.1.4'
O O 0.0492 0.0322 'International Tables Vol C Tables 4.2.6.8 and 6.1.1.4'

loop_
_exptl_crystal_face_index_h
_exptl_crystal_face_index_k
_exptl_crystal_face_index_l
_exptl_crystal_face_perp_dist
0 0 -1 0.0112
0 0 1 0.0112
-1 1 1 0.0432
1 -1 -1 0.0432
-1 -1 0 0.0713
1 1 0 0.1183
1 0 0 0.1041
-1 0 0 0.0771

loop_
_geom_angle_atom_site_label_1
_geom_angle_atom_site_label_2
_geom_angle_atom_site_label_3
_geom_angle
_geom_angle_site_symmetry_1
_geom_angle_site_symmetry_3
_geom_angle_publ_flag
C1 N1 Cl1 114.12(14) . . ?
C1 N1 C7 123.88(16) . . ?
C7 N1 Cl1 112.26(13) . . ?
O1 C1 N1 120.69(19) . . ?
O1 C1 C2 123.20(18) . . ?
N1 C1 C2 116.06(17) . . ?
C1 C2 H2 110.3 . . ?
C1 C2 C3 112.34(17) . . ?
C1 C2 C6 111.66(17) . . ?
C3 C2 H2 110.3 . . ?
C6 C2 H2 110.3 . . ?
C6 C2 C3 101.79(16) . . ?
C2 C3 H3A 110.7 . . ?
C2 C3 H3B 110.7 . . ?
H3A C3 H3B 108.8 . . ?
C4 C3 C2 105.44(18) . . ?
C4 C3 H3A 110.7 . . ?
C4 C3 H3B 110.7 . . ?
C3 C4 H4A 110.4 . . ?
C3 C4 H4B 110.4 . . ?
H4A C4 H4B 108.6 . . ?
C5 C4 C3 106.86(19) . . ?
C5 C4 H4A 110.4 . . ?
C5 C4 H4B 110.4 . . ?
C4 C5 H5A 110.7 . . ?
C4 C5 H5B 110.7 . . ?
C4 C5 C6 105.24(18) . . ?
H5A C5 H5B 108.8 . . ?
C6 C5 H5A 110.7 . . ?
C6 C5 H5B 110.7 . . ?
C2 C6 H6A 111.1 . . ?
C2 C6 H6B 111.1 . . ?
C5 C6 C2 103.36(16) . . ?
C5 C6 H6A 111.1 . . ?
C5 C6 H6B 111.1 . . ?
H6A C6 H6B 109.1 . . ?
C8 C7 N1 121.95(17) . . ?
C12 C7 N1 115.82(18) . . ?
C12 C7 C8 122.16(18) . . ?
C7 C8 C13 125.14(17) . . ?
C9 C8 C7 115.03(18) . . ?
C9 C8 C13 119.83(18) . . ?
C8 C9 H9 118.7 . . ?
C10 C9 C8 122.7(2) . . ?
C10 C9 H9 118.7 . . ?
C9 C10 H10 119.7 . . ?
C11 C10 C9 120.7(2) . . ?
C11 C10 H10 119.7 . . ?
C10 C11 H11 120.7 . . ?
C10 C11 C12 118.6(2) . . ?
C12 C11 H11 120.7 . . ?
C7 C12 H12 119.6 . . ?
C11 C12 C7 120.8(2) . . ?
C11 C12 H12 119.6 . . ?
C14 C13 C8 111.30(17) . . ?
C14 C13 C15 107.80(17) . . ?
C14 C13 C16 106.58(17) . . ?
C15 C13 C8 110.34(16) . . ?
C15 C13 C16 108.91(17) . . ?
C16 C13 C8 111.75(15) . . ?
C13 C14 H14A 109.5 . . ?
C13 C14 H14B 109.5 . . ?
C13 C14 H14C 109.5 . . ?
H14A C14 H14B 109.5 . . ?
H14A C14 H14C 109.5 . . ?
H14B C14 H14C 109.5 . . ?
C13 C15 H15A 109.5 . . ?
C13 C15 H15B 109.5 . . ?
C13 C15 H15C 109.5 . . ?
H15A C15 H15B 109.5 . . ?
H15A C15 H15C 109.5 . . ?
H15B C15 H15C 109.5 . . ?
C13 C16 H16A 109.5 . . ?
C13 C16 H16B 109.5 . . ?
C13 C16 H16C 109.5 . . ?
H16A C16 H16B 109.5 . . ?
H16A C16 H16C 109.5 . . ?
H16B C16 H16C 109.5 . . ?

loop_
_geom_bond_atom_site_label_1
_geom_bond_atom_site_label_2
_geom_bond_distance
_geom_bond_site_symmetry_2
_geom_bond_publ_flag
Cl1 N1 1.7352(17) . ?
O1 C1 1.209(2) . ?
N1 C1 1.392(3) . ?
N1 C7 1.453(3) . ?
C1 C2 1.507(3) . ?
C2 H2 0.9800 . ?
C2 C3 1.537(3) . ?
C2 C6 1.531(3) . ?
C3 H3A 0.9700 . ?
C3 H3B 0.9700 . ?
C3 C4 1.524(3) . ?
C4 H4A 0.9700 . ?
C4 H4B 0.9700 . ?
C4 C5 1.516(3) . ?
C5 H5A 0.9700 . ?
C5 H5B 0.9700 . ?
C5 C6 1.525(3) . ?
C6 H6A 0.9700 . ?
C6 H6B 0.9700 . ?
C7 C8 1.409(3) . ?
C7 C12 1.389(3) . ?
C8 C9 1.395(3) . ?
C8 C13 1.544(3) . ?
C9 H9 0.9300 . ?
C9 C10 1.391(3) . ?
C10 H10 0.9300 . ?
C10 C11 1.372(3) . ?
C11 H11 0.9300 . ?
C11 C12 1.376(3) . ?
C12 H12 0.9300 . ?
C13 C14 1.527(3) . ?
C13 C15 1.533(3) . ?
C13 C16 1.536(3) . ?
C14 H14A 0.9600 . ?
C14 H14B 0.9600 . ?
C14 H14C 0.9600 . ?
C15 H15A 0.9600 . ?
C15 H15B 0.9600 . ?
C15 H15C 0.9600 . ?
C16 H16A 0.9600 . ?
C16 H16B 0.9600 . ?
C16 H16C 0.9600 . ?

loop_
_geom_torsion_atom_site_label_1
_geom_torsion_atom_site_label_2
_geom_torsion_atom_site_label_3
_geom_torsion_atom_site_label_4
_geom_torsion
_geom_torsion_site_symmetry_1
_geom_torsion_site_symmetry_2
_geom_torsion_site_symmetry_3
_geom_torsion_site_symmetry_4
_geom_torsion_publ_flag
Cl1 N1 C1 O1 11.2(3) . . . . ?
Cl1 N1 C1 C2 -171.32(14) . . . . ?
Cl1 N1 C7 C8 -102.90(18) . . . . ?
Cl1 N1 C7 C12 74.26(19) . . . . ?
O1 C1 C2 C3 -65.5(3) . . . . ?
O1 C1 C2 C6 48.2(3) . . . . ?
N1 C1 C2 C3 117.1(2) . . . . ?
N1 C1 C2 C6 -129.24(19) . . . . ?
N1 C7 C8 C9 176.13(17) . . . . ?
N1 C7 C8 C13 -3.1(3) . . . . ?
N1 C7 C12 C11 -176.79(18) . . . . ?
C1 N1 C7 C8 113.3(2) . . . . ?
C1 N1 C7 C12 -69.5(3) . . . . ?
C1 C2 C3 C4 153.51(19) . . . . ?
C1 C2 C6 C5 -161.75(17) . . . . ?
C2 C3 C4 C5 -13.4(3) . . . . ?
C3 C2 C6 C5 -41.7(2) . . . . ?
C3 C4 C5 C6 -12.7(3) . . . . ?
C4 C5 C6 C2 34.0(2) . . . . ?
C6 C2 C3 C4 33.9(2) . . . . ?
C7 N1 C1 O1 154.4(2) . . . . ?
C7 N1 C1 C2 -28.1(3) . . . . ?
C7 C8 C9 C10 0.2(3) . . . . ?
C7 C8 C13 C14 -172.60(18) . . . . ?
C7 C8 C13 C15 67.8(2) . . . . ?
C7 C8 C13 C16 -53.6(3) . . . . ?
C8 C7 C12 C11 0.4(3) . . . . ?
C8 C9 C10 C11 1.0(3) . . . . ?
C9 C8 C13 C14 8.2(2) . . . . ?
C9 C8 C13 C15 -111.5(2) . . . . ?
C9 C8 C13 C16 127.2(2) . . . . ?
C9 C10 C11 C12 -1.5(3) . . . . ?
C10 C11 C12 C7 0.8(3) . . . . ?
C12 C7 C8 C9 -0.8(3) . . . . ?
C12 C7 C8 C13 179.90(18) . . . . ?
C13 C8 C9 C10 179.49(19) . . . . ?

loop_
_exptl_oxdiff_crystal_face_indexfrac_h
_exptl_oxdiff_crystal_face_indexfrac_k
_exptl_oxdiff_crystal_face_indexfrac_l
_exptl_oxdiff_crystal_face_x
_exptl_oxdiff_crystal_face_y
_exptl_oxdiff_crystal_face_z
-0.0000 -0.0000 -1.0001 0.0005 0.0886 0.0091
0.0000 0.0000 1.0001 -0.0005 -0.0886 -0.0091
-1.0000 1.0000 1.0004 -0.2502 -0.0741 -0.0675
1.0000 -1.0000 -1.0004 0.2502 0.0741 0.0675
-1.0000 -1.0000 0.0001 0.1869 0.0242 -0.1747
1.0000 1.0000 -0.0001 -0.1869 -0.0242 0.1747
1.0000 -0.0000 -0.0002 0.0314 -0.0193 0.1166
-1.0000 0.0000 0.0002 -0.0314 0.0193 -0.1166
